data_7714510
loop_
_publ_author_name
'Hughes, Jack W. J.'
'Babula, Dawid J.'
'Stowers-Veitch, Findlay'
'Yuan, Kang'
'Uzelac, Marina'
'Nichol, Gary S.'
'Ingleson, Michael J.'
'Garden, Jennifer A.'

_publ_section_title
;
 NacNac-zinc-pyridonate mediated &#x3b5;-caprolactone ROP.
;
_journal_name_full 'Dalton transactions (Cambridge, England : 2003)'
_journal_paper_doi 10.1039/d3dt03344a
_journal_year 2023
_chemical_formula_moiety 'C35 H47 N3 O Zn'
_chemical_formula_sum 'C35 H47 N3 O Zn'
_chemical_formula_weight 591.12
_space_group_crystal_system triclinic
_space_group_IT_number 2
_space_group_name_Hall '-P 1'
_space_group_name_H-M_alt 'P -1'
_atom_sites_solution_hydrogens geom
_atom_sites_solution_primary dual
_audit_creation_date 2022-06-17
_audit_creation_method
;
Olex2 1.3
(compiled 2020.11.12 svn.r5f609507 for OlexSys, GUI svn.r6408)
;
_audit_update_record
;
2023-07-27 deposited with the CCDC.	2023-11-13 downloaded from the CCDC.
;
_cell_angle_alpha 78.352(2)
_cell_angle_beta 83.508(2)
_cell_angle_gamma 70.096(2)
_cell_formula_units_Z 4
_cell_length_a 12.3962(3)
_cell_length_b 16.5432(4)
_cell_length_c 17.1649(4)
_cell_measurement_reflns_used 16680
_cell_measurement_temperature 120.0(5)
_cell_measurement_theta_max 25.2800
_cell_measurement_theta_min 3.9140
_cell_volume 3237.86(14)
_computing_cell_refinement 'CrysAlisPro 1.171.40.53 (Rigaku OD, 2019)'
_computing_data_collection 'CrysAlisPro 1.171.40.53 (Rigaku OD, 2019)'
_computing_data_reduction 'CrysAlisPro 1.171.40.53 (Rigaku OD, 2019)'
_computing_molecular_graphics 'Olex2 1.3 (Dolomanov et al., 2009)'
_computing_publication_material 'Olex2 1.3 (Dolomanov et al., 2009)'
_computing_structure_refinement 'SHELXL 2018/3 (Sheldrick, 2015)'
_computing_structure_solution 'SHELXT  (Sheldrick, 2015)'
_diffrn_ambient_environment N~2~
_diffrn_ambient_temperature 120.0(5)
_diffrn_detector 'CCD plate'
_diffrn_detector_area_resol_mean 8.0521
_diffrn_detector_type Eos
_diffrn_measured_fraction_theta_full 0.998
_diffrn_measured_fraction_theta_max 0.997
_diffrn_measurement_details
;
List of Runs (angles in degrees, time in seconds):

  # Type    Start    End  Width  t~exp~   \w     \q     \k     \f   Frames
#--------------------------------------------------------------------------
  1  \w    -70.00  -2.00   1.00   20.00    --  -15.82 126.00   2.00   68
  2  \w    -81.00 -14.00   1.00   20.00    --  -15.82 145.00 170.00   67
  3  \w     14.00  83.00   1.00   20.00    --   17.54-145.00 117.00   69
  4  \w      2.00  72.00   1.00   20.00    --   17.54-126.00 -74.00   70
  5  \w     39.00  90.00   1.00   20.00    --   17.54 178.00  60.00   51
  6  \w     -9.00  39.00   1.00   20.00    --   17.54  77.00 150.00   48
  7  \w    -12.00  89.00   1.00   20.00    --   17.54  19.00 -60.00  101
  8  \w     -9.00  39.00   1.00   20.00    --   17.54  77.00   0.00   48
  9  \w    -12.00  89.00   1.00   20.00    --   17.54  19.00-150.00  101
 10  \w      1.00  85.00   1.00   20.00    --   17.54  57.00  90.00   84
 11  \w    -39.00  11.00   1.00   20.00    --  -15.82 -77.00 -30.00   50
 12  \w     -1.00  87.00   1.00   20.00    --   17.54  38.00 -30.00   88
 13  \w      1.00  85.00   1.00   20.00    --   17.54  57.00  30.00   84
 14  \w     -9.00  39.00   1.00   20.00    --   17.54  77.00-120.00   48
 15  \w    -20.00  56.00   1.00   20.00    --   17.54 -99.00   0.00   76
 16  \w    -50.00  34.00   1.00   20.00    --   17.54 -57.00-120.00   84
 17  \w    -20.00  56.00   1.00   20.00    --   17.54 -99.00-150.00   76
 18  \w    -50.00  34.00   1.00   20.00    --   17.54 -57.00 150.00   84
 19  \w    -20.00  22.00   1.00   20.00    --   17.54 -99.00  30.00   42
 20  \w    -20.00  56.00   1.00   20.00    --   17.54 -99.00 150.00   76
;
_diffrn_measurement_device 'four-circle diffractometer'
_diffrn_measurement_device_type 'Xcalibur, Eos'
_diffrn_measurement_method '\w scans'
_diffrn_orient_matrix_type 'CrysAlisPro convention (1999,Acta A55,543-557)'
_diffrn_orient_matrix_UB_11 0.0335975000
_diffrn_orient_matrix_UB_12 -0.0147033000
_diffrn_orient_matrix_UB_13 0.0340613000
_diffrn_orient_matrix_UB_21 0.0506952000
_diffrn_orient_matrix_UB_22 -0.0114476000
_diffrn_orient_matrix_UB_23 -0.0248064000
_diffrn_orient_matrix_UB_31 0.0036173000
_diffrn_orient_matrix_UB_32 0.0423994000
_diffrn_orient_matrix_UB_33 -0.0029560000
_diffrn_radiation_monochromator graphite
_diffrn_radiation_probe x-ray
_diffrn_radiation_type 'Mo K\a'
_diffrn_radiation_wavelength 0.71073
_diffrn_reflns_av_unetI/netI 0.1119
_diffrn_reflns_Laue_measured_fraction_full 0.998
_diffrn_reflns_Laue_measured_fraction_max 0.997
_diffrn_reflns_limit_h_max 14
_diffrn_reflns_limit_h_min -14
_diffrn_reflns_limit_k_max 19
_diffrn_reflns_limit_k_min -19
_diffrn_reflns_limit_l_max 20
_diffrn_reflns_limit_l_min -20
_diffrn_reflns_number 19098
_diffrn_reflns_point_group_measured_fraction_full 0.998
_diffrn_reflns_point_group_measured_fraction_max 0.997
_diffrn_reflns_theta_full 25.242
_diffrn_reflns_theta_max 25.375
_diffrn_reflns_theta_min 3.272
_diffrn_source 'fine-focus sealed X-ray tube'
_diffrn_source_type 'Enhance (Mo) X-ray Source'
_exptl_absorpt_coefficient_mu 0.789
_exptl_absorpt_correction_T_max 1.00000
_exptl_absorpt_correction_T_min 0.79920
_exptl_absorpt_correction_type multi-scan
_exptl_absorpt_process_details
;
CrysAlisPro 1.171.40.53 (Rigaku Oxford Diffraction, 2019)
Empirical absorption correction using spherical harmonics,
 implemented in SCALE3 ABSPACK scaling algorithm.
;
_exptl_crystal_colour 'clear colourless'
_exptl_crystal_colour_lustre clear
_exptl_crystal_colour_primary colourless
_exptl_crystal_density_diffrn 1.213
_exptl_crystal_description plate
_exptl_crystal_F_000 1264
_exptl_crystal_recrystallization_method 'Crystallised from hexanes by cooling to -27 C.'
_exptl_crystal_size_max 0.425
_exptl_crystal_size_mid 0.216
_exptl_crystal_size_min 0.073
_refine_diff_density_max 0.626
_refine_diff_density_min -0.506
_refine_diff_density_rms 0.081
_refine_ls_extinction_method none
_refine_ls_goodness_of_fit_ref 0.915
_refine_ls_hydrogen_treatment constr
_refine_ls_matrix_type full
_refine_ls_number_parameters 744
_refine_ls_number_reflns 19098
_refine_ls_number_restraints 30
_refine_ls_restrained_S_all 0.915
_refine_ls_R_factor_all 0.0960
_refine_ls_R_factor_gt 0.0503
_refine_ls_shift/su_max 0.001
_refine_ls_shift/su_mean 0.000
_refine_ls_structure_factor_coef Fsqd
_refine_ls_weighting_details 'w=1/[\s^2^(Fo^2^)+(0.0459P)^2^] where P=(Fo^2^+2Fc^2^)/3'
_refine_ls_weighting_scheme calc
_refine_ls_wR_factor_gt 0.0934
_refine_ls_wR_factor_ref 0.1010
_reflns_Friedel_coverage 0.000
_reflns_number_gt 11599
_reflns_number_total 19098
_reflns_threshold_expression 'I > 2\s(I)'
_twin_special_details
;
Component 2 rotated by 179.9192\% 
 around [1.00 0.00 -0.00] (reciprocal) or [0.97 -0.24 -0.03] (direct)
;
_cod_data_source_file d3dt03344a2.cif
_cod_data_source_block db39b_reprocess_twin1_hklf4
_cod_database_code 7714510
_shelx_shelxl_version_number 2018/3
_chemical_oxdiff_formula 'Zn1 N3 O1 C35 H47'
_chemical_oxdiff_usercomment '120 K'
_shelx_space_group_comment
;
The symmetry employed for this shelxl refinement is uniquely defined
by the following loop, which should always be used as a source of
symmetry information in preference to the above space-group names.
They are only intended as comments.
;
_shelx_estimated_absorpt_t_max 0.945
_shelx_estimated_absorpt_t_min 0.730
_olex2_refinement_description
;
1. Twinned data refinement
 Scales: 0.8736
 0.1264
2. Fixed Uiso
 At 1.2 times of:
  All C(H) groups
 At 1.5 times of:
  All C(H,H,H) groups
3. Rigid bond restraints
 C27, C28, C29
 with sigma for 1-2 distances of 0.01 and sigma for 1-3 distances of 0.01
 C12, C13, C14
 with sigma for 1-2 distances of 0.01 and sigma for 1-3 distances of 0.01
4. Uiso/Uaniso restraints and constraints
C27 \\sim C28 \\sim C29: within 1.7A with sigma of 0.04 and sigma for terminal
atoms of 0.08 within 1.7A
C12 \\sim C13 \\sim C14: within 1.7A with sigma of 0.04 and sigma for terminal
atoms of 0.08 within 1.7A
5.a Ternary CH refined with riding coordinates:
 C12(H12), C15(H15), C24(H24), C27(H27), C47(H47), C50(H50), C59(H59), C62(H62)
5.b Aromatic/amide H refined with riding coordinates:
 C2(H2), C8(H8), C9(H9), C10(H10), C20(H20), C21(H21), C22(H22), C31(H31),
 C32(H32), C33(H33), C37(H37), C43(H43), C44(H44), C45(H45), C55(H55), C56(H56),
  C57(H57), C67(H67), C68(H68), C69(H69)
5.c Idealised Me refined as rotating group:
 C4(H4A,H4B,H4C), C5(H5A,H5B,H5C), C13(H13A,H13B,H13C), C14(H14A,H14B,H14C),
 C16(H16A,H16B,H16C), C17(H17A,H17B,H17C), C25(H25A,H25B,H25C), C26(H26A,H26B,
 H26C), C28(H28A,H28B,H28C), C29(H29A,H29B,H29C), C35(H35A,H35B,H35C), C39(H39A,
 H39B,H39C), C40(H40A,H40B,H40C), C48(H48A,H48B,H48C), C49(H49A,H49B,H49C),
 C51(H51A,H51B,H51C), C52(H52A,H52B,H52C), C60(H60A,H60B,H60C), C61(H61A,H61B,
 H61C), C63(H63A,H63B,H63C), C64(H64A,H64B,H64C), C70(H70A,H70B,H70C)
;
_olex2_exptl_crystal_mounting_method 'The crystal was mounted on MITEGEN holder in oil'
_olex2_submission_special_instructions 'No special instructions were received'
_oxdiff_exptl_absorpt_empirical_details
;
Empirical correction (ABSPACK) includes:
- Absorption correction using spherical harmonics
- Frame scaling
;
_oxdiff_exptl_absorpt_empirical_full_max 1.260
_oxdiff_exptl_absorpt_empirical_full_min 0.795
_oxdiff_twin_integration_method simultaneous
_oxdiff_twin_items 2

loop_
_space_group_symop_operation_xyz
'x, y, z'
'-x, -y, -z'

loop_
_atom_site_label
_atom_site_type_symbol
_atom_site_fract_x
_atom_site_fract_y
_atom_site_fract_z
_atom_site_U_iso_or_equiv
_atom_site_adp_type
_atom_site_occupancy
_atom_site_site_symmetry_order
_atom_site_calc_flag
_atom_site_refinement_flags_posn
_atom_site_refinement_flags_adp
_atom_site_refinement_flags_occupancy
_atom_site_disorder_assembly
_atom_site_disorder_group
C1 C 0.0574(3) 0.9702(2) 0.8104(2) 0.0190(8) Uani 1 1 d . . . . .
C2 C 0.1159(3) 0.9315(2) 0.8809(2) 0.0238(9) Uani 1 1 d . . . . .
H2 H 0.083557 0.958149 0.924698 0.029 Uiso 1 1 calc R U . . .
C3 C 0.2149(4) 0.8593(2) 0.8956(2) 0.0236(9) Uani 1 1 d . . . . .
C4 C -0.0594(3) 1.0390(2) 0.8170(2) 0.0265(9) Uani 1 1 d . . . . .
H4A H -0.057477 1.093798 0.786087 0.040 Uiso 1 1 calc R U . . .
H4B H -0.078438 1.045155 0.871801 0.040 Uiso 1 1 calc R U . . .
H4C H -0.116205 1.021660 0.797465 0.040 Uiso 1 1 calc R U . . .
C5 C 0.2426(4) 0.8241(3) 0.9823(2) 0.0404(12) Uani 1 1 d . . . . .
H5A H 0.212082 0.777312 1.001984 0.061 Uiso 1 1 calc R U . . .
H5B H 0.208861 0.869933 1.012932 0.061 Uiso 1 1 calc R U . . .
H5C H 0.324384 0.802822 0.986815 0.061 Uiso 1 1 calc R U . . .
C6 C 0.0222(3) 0.9865(2) 0.6739(2) 0.0211(9) Uani 1 1 d . . . . .
C7 C -0.0446(3) 0.9391(2) 0.6567(2) 0.0238(9) Uani 1 1 d . . . . .
C8 C -0.1181(3) 0.9778(3) 0.5946(2) 0.0295(10) Uani 1 1 d . . . . .
H8 H -0.164989 0.948789 0.582921 0.035 Uiso 1 1 calc R U . . .
C9 C -0.1235(3) 1.0580(3) 0.5496(2) 0.0316(10) Uani 1 1 d . . . . .
H9 H -0.174229 1.082875 0.508721 0.038 Uiso 1 1 calc R U . . .
C10 C -0.0531(3) 1.1010(2) 0.5658(2) 0.0279(10) Uani 1 1 d . . . . .
H10 H -0.055282 1.154296 0.534285 0.034 Uiso 1 1 calc R U . . .
C11 C 0.0206(3) 1.0668(2) 0.6279(2) 0.0224(9) Uani 1 1 d . . . . .
C12 C -0.0350(3) 0.8483(2) 0.7029(2) 0.0303(10) Uani 1 1 d . U . . .
H12 H 0.045611 0.819919 0.716175 0.036 Uiso 1 1 calc R U . . .
C13 C -0.1051(5) 0.8490(3) 0.7812(3) 0.0677(16) Uani 1 1 d . U . . .
H13A H -0.184421 0.880766 0.771425 0.101 Uiso 1 1 calc R U . . .
H13B H -0.077863 0.876442 0.815353 0.101 Uiso 1 1 calc R U . . .
H13C H -0.097343 0.790038 0.806377 0.101 Uiso 1 1 calc R U . . .
C14 C -0.0634(5) 0.7904(3) 0.6563(3) 0.0647(16) Uani 1 1 d . U . . .
H14A H -0.050905 0.733512 0.688194 0.097 Uiso 1 1 calc R U . . .
H14B H -0.014901 0.785617 0.608593 0.097 Uiso 1 1 calc R U . . .
H14C H -0.142344 0.815367 0.642644 0.097 Uiso 1 1 calc R U . . .
C15 C 0.0992(3) 1.1147(2) 0.6435(2) 0.0292(10) Uani 1 1 d . . . . .
H15 H 0.133861 1.085840 0.694676 0.035 Uiso 1 1 calc R U . . .
C16 C 0.1964(3) 1.1078(2) 0.5791(2) 0.0386(11) Uani 1 1 d . . . . .
H16A H 0.164910 1.138387 0.528679 0.058 Uiso 1 1 calc R U . . .
H16B H 0.235675 1.047471 0.575843 0.058 Uiso 1 1 calc R U . . .
H16C H 0.249443 1.133197 0.592299 0.058 Uiso 1 1 calc R U . . .
C17 C 0.0373(4) 1.2112(2) 0.6482(2) 0.0374(11) Uani 1 1 d . . . . .
H17A H 0.088509 1.234613 0.667043 0.056 Uiso 1 1 calc R U . . .
H17B H -0.028865 1.216511 0.684201 0.056 Uiso 1 1 calc R U . . .
H17C H 0.013643 1.242893 0.596256 0.056 Uiso 1 1 calc R U . . .
C18 C 0.3675(3) 0.7359(2) 0.86282(19) 0.0205(9) Uani 1 1 d . . . . .
C19 C 0.3356(3) 0.6598(2) 0.8842(2) 0.0204(9) Uani 1 1 d . . . . .
C20 C 0.4205(3) 0.5809(2) 0.9060(2) 0.0253(9) Uani 1 1 d . . . . .
H20 H 0.400658 0.530234 0.919503 0.030 Uiso 1 1 calc R U . . .
C21 C 0.5331(3) 0.5751(2) 0.9081(2) 0.0270(9) Uani 1 1 d . . . . .
H21 H 0.588092 0.521448 0.924968 0.032 Uiso 1 1 calc R U . . .
C22 C 0.5644(3) 0.6490(2) 0.8852(2) 0.0270(9) Uani 1 1 d . . . . .
H22 H 0.641185 0.644728 0.885404 0.032 Uiso 1 1 calc R U . . .
C23 C 0.4825(3) 0.7302(2) 0.8619(2) 0.0253(9) Uani 1 1 d . . . . .
C24 C 0.2131(3) 0.6626(2) 0.8788(2) 0.0243(9) Uani 1 1 d . . . . .
H24 H 0.163968 0.723931 0.872199 0.029 Uiso 1 1 calc R U . . .
C25 C 0.1692(4) 0.6131(3) 0.9548(2) 0.0388(11) Uani 1 1 d . . . . .
H25A H 0.089504 0.621181 0.950696 0.058 Uiso 1 1 calc R U . . .
H25B H 0.178271 0.635311 1.000295 0.058 Uiso 1 1 calc R U . . .
H25C H 0.212610 0.552041 0.960590 0.058 Uiso 1 1 calc R U . . .
C26 C 0.2013(3) 0.6262(2) 0.8064(2) 0.0319(10) Uani 1 1 d . . . . .
H26A H 0.245425 0.565289 0.812787 0.048 Uiso 1 1 calc R U . . .
H26B H 0.229011 0.657010 0.759235 0.048 Uiso 1 1 calc R U . . .
H26C H 0.121952 0.633575 0.801539 0.048 Uiso 1 1 calc R U . . .
C27 C 0.5212(4) 0.8099(3) 0.8363(3) 0.0536(14) Uani 1 1 d . U . . .
H27 H 0.460158 0.854959 0.805169 0.064 Uiso 1 1 calc R U . . .
C28 C 0.5353(6) 0.8473(3) 0.9074(4) 0.105(2) Uani 1 1 d . U . . .
H28A H 0.464055 0.861907 0.938387 0.157 Uiso 1 1 calc R U . . .
H28B H 0.556558 0.898770 0.888775 0.157 Uiso 1 1 calc R U . . .
H28C H 0.594119 0.804608 0.939786 0.157 Uiso 1 1 calc R U . . .
C29 C 0.6294(4) 0.7915(4) 0.7821(4) 0.109(2) Uani 1 1 d . U . . .
H29A H 0.692849 0.750903 0.811817 0.163 Uiso 1 1 calc R U . . .
H29B H 0.645379 0.844967 0.761732 0.163 Uiso 1 1 calc R U . . .
H29C H 0.618439 0.767081 0.738656 0.163 Uiso 1 1 calc R U . . .
C30 C 0.3468(3) 0.8094(2) 0.6068(2) 0.0239(9) Uani 1 1 d . . . . .
C31 C 0.4073(4) 0.7831(2) 0.5364(2) 0.0313(10) Uani 1 1 d . . . . .
H31 H 0.390150 0.743382 0.512669 0.038 Uiso 1 1 calc R U . . .
C32 C 0.4911(4) 0.8171(3) 0.5042(2) 0.0373(11) Uani 1 1 d . . . . .
H32 H 0.532025 0.800388 0.457957 0.045 Uiso 1 1 calc R U . . .
C33 C 0.5164(4) 0.8766(3) 0.5397(2) 0.0358(11) Uani 1 1 d . . . . .
H33 H 0.574779 0.898800 0.517812 0.043 Uiso 1 1 calc R U . . .
C34 C 0.4552(3) 0.9022(2) 0.6067(2) 0.0270(9) Uani 1 1 d . . . . .
C35 C 0.4752(4) 0.9682(3) 0.6469(2) 0.0391(11) Uani 1 1 d . . . . .
H35A H 0.417641 1.023913 0.632267 0.059 Uiso 1 1 calc R U . . .
H35B H 0.549836 0.972737 0.630454 0.059 Uiso 1 1 calc R U . . .
H35C H 0.470862 0.950010 0.703584 0.059 Uiso 1 1 calc R U . . .
N1 N 0.0962(2) 0.94852(17) 0.74008(16) 0.0190(7) Uani 1 1 d . . . . .
N2 N 0.2809(3) 0.81847(18) 0.83902(16) 0.0191(7) Uani 1 1 d . . . . .
N3 N 0.3719(3) 0.86898(18) 0.63970(16) 0.0212(7) Uani 1 1 d . . . . .
O1 O 0.2664(2) 0.78216(15) 0.64598(14) 0.0253(6) Uani 1 1 d . . . . .
Zn1 Zn 0.24605(4) 0.86083(3) 0.72752(2) 0.02033(12) Uani 1 1 d . . . . .
C36 C 0.2515(3) 0.3519(2) 0.9023(2) 0.0174(8) Uani 1 1 d . . . . .
C37 C 0.3558(3) 0.3653(2) 0.9051(2) 0.0175(8) Uani 1 1 d . . . . .
H37 H 0.368171 0.378733 0.952681 0.021 Uiso 1 1 calc R U . . .
C38 C 0.4454(3) 0.3615(2) 0.8462(2) 0.0167(8) Uani 1 1 d . . . . .
C39 C 0.1827(3) 0.3449(2) 0.9807(2) 0.0249(9) Uani 1 1 d . . . . .
H39A H 0.102598 0.374387 0.971869 0.037 Uiso 1 1 calc R U . . .
H39B H 0.207192 0.371431 1.017172 0.037 Uiso 1 1 calc R U . . .
H39C H 0.194819 0.284521 1.002584 0.037 Uiso 1 1 calc R U . . .
C40 C 0.5565(3) 0.3658(2) 0.8713(2) 0.0223(9) Uani 1 1 d . . . . .
H40A H 0.618884 0.315304 0.860466 0.033 Uiso 1 1 calc R U . . .
H40B H 0.550480 0.367398 0.927256 0.033 Uiso 1 1 calc R U . . .
H40C H 0.570420 0.417561 0.842028 0.033 Uiso 1 1 calc R U . . .
C41 C 0.1134(3) 0.3122(2) 0.84480(19) 0.0192(8) Uani 1 1 d . . . . .
C42 C 0.0063(3) 0.3711(2) 0.8230(2) 0.0194(8) Uani 1 1 d . . . . .
C43 C -0.0852(3) 0.3394(3) 0.8270(2) 0.0260(9) Uani 1 1 d . . . . .
H43 H -0.157055 0.377901 0.812040 0.031 Uiso 1 1 calc R U . . .
C44 C -0.0713(3) 0.2523(3) 0.8526(2) 0.0306(10) Uani 1 1 d . . . . .
H44 H -0.133299 0.232092 0.855271 0.037 Uiso 1 1 calc R U . . .
C45 C 0.0350(4) 0.1953(3) 0.8742(2) 0.0313(10) Uani 1 1 d . . . . .
H45 H 0.043562 0.136621 0.891783 0.038 Uiso 1 1 calc R U . . .
C46 C 0.1299(3) 0.2221(2) 0.8709(2) 0.0257(9) Uani 1 1 d . . . . .
C47 C -0.0135(3) 0.4678(2) 0.7958(2) 0.0253(9) Uani 1 1 d . . . . .
H47 H 0.062008 0.475352 0.783219 0.030 Uiso 1 1 calc R U . . .
C48 C -0.0724(4) 0.5198(3) 0.8612(2) 0.0485(13) Uani 1 1 d . . . . .
H48A H -0.082243 0.580489 0.842300 0.073 Uiso 1 1 calc R U . . .
H48B H -0.026069 0.499154 0.906852 0.073 Uiso 1 1 calc R U . . .
H48C H -0.146135 0.512654 0.875648 0.073 Uiso 1 1 calc R U . . .
C49 C -0.0815(4) 0.5053(3) 0.7211(3) 0.0483(13) Uani 1 1 d . . . . .
H49A H -0.157668 0.501973 0.732387 0.072 Uiso 1 1 calc R U . . .
H49B H -0.044101 0.472538 0.679784 0.072 Uiso 1 1 calc R U . . .
H49C H -0.085839 0.565249 0.703838 0.072 Uiso 1 1 calc R U . . .
C50 C 0.2470(3) 0.1555(2) 0.8906(2) 0.0300(10) Uani 1 1 d . . . . .
H50 H 0.299162 0.187517 0.894266 0.036 Uiso 1 1 calc R U . . .
C51 C 0.2953(4) 0.1019(2) 0.8242(2) 0.0384(11) Uani 1 1 d . . . . .
H51A H 0.371989 0.063917 0.835659 0.058 Uiso 1 1 calc R U . . .
H51B H 0.296686 0.140441 0.774460 0.058 Uiso 1 1 calc R U . . .
H51C H 0.247752 0.067577 0.820940 0.058 Uiso 1 1 calc R U . . .
C52 C 0.2447(4) 0.0949(3) 0.9705(2) 0.0448(12) Uani 1 1 d . . . . .
H52A H 0.202017 0.057272 0.966460 0.067 Uiso 1 1 calc R U . . .
H52B H 0.208701 0.129222 1.011015 0.067 Uiso 1 1 calc R U . . .
H52C H 0.321812 0.060232 0.984168 0.067 Uiso 1 1 calc R U . . .
C53 C 0.5392(3) 0.3395(2) 0.7198(2) 0.0198(9) Uani 1 1 d . . . . .
C54 C 0.5693(3) 0.4105(2) 0.6750(2) 0.0261(9) Uani 1 1 d . . . . .
C55 C 0.6643(3) 0.3940(3) 0.6231(2) 0.0355(11) Uani 1 1 d . . . . .
H55 H 0.684725 0.440441 0.592858 0.043 Uiso 1 1 calc R U . . .
C56 C 0.7298(3) 0.3095(3) 0.6155(2) 0.0395(11) Uani 1 1 d . . . . .
H56 H 0.794544 0.299397 0.580885 0.047 Uiso 1 1 calc R U . . .
C57 C 0.6995(4) 0.2405(3) 0.6588(2) 0.0359(11) Uani 1 1 d . . . . .
H57 H 0.744355 0.183946 0.653025 0.043 Uiso 1 1 calc R U . . .
C58 C 0.6037(3) 0.2529(2) 0.7109(2) 0.0237(9) Uani 1 1 d . . . . .
C59 C 0.4963(4) 0.5049(3) 0.6786(2) 0.0359(11) Uani 1 1 d . . . . .
H59 H 0.437480 0.504462 0.721735 0.043 Uiso 1 1 calc R U . . .
C60 C 0.5665(4) 0.5593(3) 0.6959(2) 0.0466(12) Uani 1 1 d . . . . .
H60A H 0.611632 0.528700 0.741253 0.070 Uiso 1 1 calc R U . . .
H60B H 0.515422 0.614595 0.706795 0.070 Uiso 1 1 calc R U . . .
H60C H 0.616433 0.568536 0.650460 0.070 Uiso 1 1 calc R U . . .
C61 C 0.4359(4) 0.5477(3) 0.6015(3) 0.0510(13) Uani 1 1 d . . . . .
H61A H 0.491377 0.555488 0.559407 0.076 Uiso 1 1 calc R U . . .
H61B H 0.380958 0.603432 0.607635 0.076 Uiso 1 1 calc R U . . .
H61C H 0.397105 0.511138 0.588553 0.076 Uiso 1 1 calc R U . . .
C62 C 0.5687(3) 0.1764(2) 0.7564(2) 0.0264(9) Uani 1 1 d . . . . .
H62 H 0.484542 0.195253 0.758430 0.032 Uiso 1 1 calc R U . . .
C63 C 0.6119(4) 0.0962(2) 0.7161(2) 0.0428(12) Uani 1 1 d . . . . .
H63A H 0.694028 0.072478 0.717491 0.064 Uiso 1 1 calc R U . . .
H63B H 0.590021 0.112629 0.661766 0.064 Uiso 1 1 calc R U . . .
H63C H 0.578715 0.053060 0.743677 0.064 Uiso 1 1 calc R U . . .
C64 C 0.6054(4) 0.1487(2) 0.8424(2) 0.0377(11) Uani 1 1 d . . . . .
H64A H 0.584345 0.098351 0.866995 0.057 Uiso 1 1 calc R U . . .
H64B H 0.567753 0.195669 0.871203 0.057 Uiso 1 1 calc R U . . .
H64C H 0.687076 0.134760 0.843010 0.057 Uiso 1 1 calc R U . . .
C65 C 0.2556(3) 0.3390(2) 0.6031(2) 0.0226(9) Uani 1 1 d . . . . .
C66 C 0.1711(3) 0.4924(2) 0.5799(2) 0.0250(9) Uani 1 1 d . . . . .
C67 C 0.1456(3) 0.4912(3) 0.5046(2) 0.0333(10) Uani 1 1 d . . . . .
H67 H 0.108375 0.542996 0.471369 0.040 Uiso 1 1 calc R U . . .
C68 C 0.1760(3) 0.4116(3) 0.4785(2) 0.0340(11) Uani 1 1 d . . . . .
H68 H 0.158483 0.410503 0.427547 0.041 Uiso 1 1 calc R U . . .
C69 C 0.2309(3) 0.3353(3) 0.5264(2) 0.0278(9) Uani 1 1 d . . . . .
H69 H 0.251409 0.282290 0.508693 0.033 Uiso 1 1 calc R U . . .
C70 C 0.1404(4) 0.5753(2) 0.6123(2) 0.0389(11) Uani 1 1 d . . . . .
H70A H 0.147012 0.561854 0.668974 0.058 Uiso 1 1 calc R U . . .
H70B H 0.062906 0.610503 0.600048 0.058 Uiso 1 1 calc R U . . .
H70C H 0.191670 0.606804 0.588563 0.058 Uiso 1 1 calc R U . . .
N4 N 0.2116(2) 0.34145(17) 0.83728(16) 0.0169(7) Uani 1 1 d . . . . .
N5 N 0.4384(2) 0.35372(17) 0.77220(16) 0.0163(7) Uani 1 1 d . . . . .
N6 N 0.2258(2) 0.41686(19) 0.62812(16) 0.0194(7) Uani 1 1 d . . . . .
O2 O 0.3075(2) 0.27217(15) 0.65556(13) 0.0226(6) Uani 1 1 d . . . . .
Zn2 Zn 0.29733(4) 0.35034(3) 0.73582(2) 0.01946(12) Uani 1 1 d . . . . .

loop_
_atom_site_aniso_label
_atom_site_aniso_U_11
_atom_site_aniso_U_22
_atom_site_aniso_U_33
_atom_site_aniso_U_23
_atom_site_aniso_U_13
_atom_site_aniso_U_12
C1 0.019(2) 0.019(2) 0.022(2) -0.0053(17) 0.0029(17) -0.0116(17)
C2 0.038(3) 0.018(2) 0.019(2) -0.0082(17) 0.0008(18) -0.012(2)
C3 0.040(3) 0.021(2) 0.018(2) -0.0036(17) -0.0017(19) -0.020(2)
C4 0.027(2) 0.027(2) 0.025(2) -0.0104(18) 0.0033(18) -0.0062(19)
C5 0.065(3) 0.033(3) 0.017(2) -0.0067(19) -0.010(2) -0.006(2)
C6 0.015(2) 0.031(2) 0.014(2) -0.0099(17) 0.0014(16) -0.0007(18)
C7 0.020(2) 0.031(2) 0.021(2) -0.0128(18) 0.0009(17) -0.0047(19)
C8 0.021(2) 0.036(3) 0.034(3) -0.021(2) -0.0022(19) -0.0039(19)
C9 0.025(3) 0.037(3) 0.026(2) -0.017(2) -0.0070(19) 0.006(2)
C10 0.028(2) 0.027(2) 0.021(2) -0.0081(18) -0.0012(18) 0.0033(19)
C11 0.020(2) 0.023(2) 0.019(2) -0.0079(17) -0.0012(17) 0.0020(17)
C12 0.021(2) 0.036(2) 0.038(3) -0.008(2) -0.0042(19) -0.0124(19)
C13 0.091(5) 0.056(3) 0.071(4) -0.022(3) 0.028(3) -0.048(3)
C14 0.106(5) 0.035(3) 0.058(3) -0.018(2) -0.009(3) -0.022(3)
C15 0.038(3) 0.028(2) 0.021(2) 0.0017(18) -0.0087(19) -0.011(2)
C16 0.031(3) 0.029(2) 0.056(3) -0.013(2) -0.001(2) -0.006(2)
C17 0.043(3) 0.034(3) 0.037(3) -0.013(2) 0.004(2) -0.012(2)
C18 0.028(2) 0.024(2) 0.009(2) -0.0011(16) -0.0064(16) -0.0078(19)
C19 0.026(2) 0.022(2) 0.015(2) -0.0050(16) -0.0011(17) -0.0094(18)
C20 0.035(3) 0.020(2) 0.024(2) -0.0062(17) 0.0000(18) -0.012(2)
C21 0.034(3) 0.023(2) 0.022(2) -0.0068(17) -0.0090(18) -0.0021(19)
C22 0.023(2) 0.041(3) 0.017(2) -0.0027(18) -0.0070(17) -0.010(2)
C23 0.029(3) 0.028(2) 0.019(2) 0.0055(17) -0.0129(18) -0.011(2)
C24 0.023(2) 0.020(2) 0.028(2) -0.0031(18) 0.0008(18) -0.0072(18)
C25 0.042(3) 0.043(3) 0.037(3) -0.011(2) 0.010(2) -0.022(2)
C26 0.031(3) 0.037(3) 0.033(3) -0.005(2) -0.0016(19) -0.019(2)
C27 0.034(3) 0.038(3) 0.084(4) 0.032(3) -0.033(3) -0.021(2)
C28 0.155(6) 0.050(4) 0.141(5) 0.027(3) -0.098(5) -0.070(4)
C29 0.032(3) 0.089(5) 0.173(6) 0.068(4) -0.011(4) -0.029(3)
C30 0.021(2) 0.019(2) 0.024(2) -0.0022(18) -0.0086(18) 0.0031(18)
C31 0.039(3) 0.025(2) 0.023(2) -0.0061(18) -0.005(2) 0.000(2)
C32 0.038(3) 0.039(3) 0.018(2) -0.001(2) 0.005(2) 0.005(2)
C33 0.034(3) 0.042(3) 0.025(2) 0.004(2) 0.004(2) -0.012(2)
C34 0.028(3) 0.027(2) 0.021(2) 0.0037(18) -0.0046(19) -0.006(2)
C35 0.045(3) 0.042(3) 0.034(3) 0.006(2) -0.007(2) -0.025(2)
N1 0.0172(18) 0.0208(17) 0.0178(18) -0.0035(14) -0.0023(14) -0.0039(14)
N2 0.0205(19) 0.0223(17) 0.0169(17) -0.0030(14) -0.0058(14) -0.0089(15)
N3 0.0220(19) 0.0247(18) 0.0132(17) 0.0019(14) -0.0037(14) -0.0051(15)
O1 0.0312(17) 0.0265(15) 0.0210(15) -0.0060(12) -0.0004(12) -0.0123(13)
Zn1 0.0198(3) 0.0229(3) 0.0156(3) -0.0011(2) -0.0016(2) -0.0045(2)
C36 0.018(2) 0.016(2) 0.015(2) -0.0036(16) 0.0022(17) -0.0019(17)
C37 0.020(2) 0.017(2) 0.015(2) -0.0049(15) -0.0035(16) -0.0036(17)
C38 0.016(2) 0.0085(18) 0.021(2) -0.0030(15) -0.0056(16) 0.0028(16)
C39 0.024(2) 0.032(2) 0.021(2) -0.0081(18) -0.0016(18) -0.0098(19)
C40 0.023(2) 0.024(2) 0.022(2) -0.0061(17) -0.0008(17) -0.0079(18)
C41 0.021(2) 0.029(2) 0.010(2) -0.0093(16) 0.0004(16) -0.0083(18)
C42 0.018(2) 0.029(2) 0.014(2) -0.0095(16) 0.0035(16) -0.0097(18)
C43 0.020(2) 0.038(3) 0.021(2) -0.0144(19) 0.0015(17) -0.007(2)
C44 0.024(3) 0.040(3) 0.034(3) -0.014(2) 0.0022(19) -0.016(2)
C45 0.042(3) 0.029(2) 0.032(2) -0.0096(19) 0.000(2) -0.021(2)
C46 0.032(3) 0.027(2) 0.020(2) -0.0084(18) 0.0005(18) -0.010(2)
C47 0.016(2) 0.033(2) 0.025(2) -0.0006(18) -0.0052(17) -0.0063(18)
C48 0.071(4) 0.030(3) 0.036(3) -0.005(2) 0.006(2) -0.009(2)
C49 0.047(3) 0.048(3) 0.046(3) 0.008(2) -0.019(2) -0.015(2)
C50 0.030(3) 0.020(2) 0.044(3) -0.005(2) -0.010(2) -0.012(2)
C51 0.034(3) 0.028(2) 0.051(3) -0.005(2) -0.008(2) -0.006(2)
C52 0.059(3) 0.030(3) 0.044(3) 0.001(2) -0.020(2) -0.012(2)
C53 0.015(2) 0.030(2) 0.016(2) -0.0079(17) -0.0030(16) -0.0079(18)
C54 0.022(2) 0.034(2) 0.022(2) -0.0060(18) 0.0041(18) -0.0101(19)
C55 0.032(3) 0.040(3) 0.035(3) -0.005(2) 0.007(2) -0.015(2)
C56 0.022(3) 0.061(3) 0.034(3) -0.016(2) 0.0120(19) -0.011(2)
C57 0.032(3) 0.038(3) 0.035(3) -0.019(2) -0.001(2) -0.001(2)
C58 0.021(2) 0.029(2) 0.020(2) -0.0093(18) -0.0054(17) -0.0022(18)
C59 0.036(3) 0.031(2) 0.038(3) -0.002(2) 0.013(2) -0.013(2)
C60 0.061(3) 0.044(3) 0.038(3) -0.011(2) 0.006(2) -0.022(3)
C61 0.040(3) 0.034(3) 0.077(4) 0.002(3) -0.013(3) -0.014(2)
C62 0.020(2) 0.024(2) 0.031(2) -0.0129(18) -0.0032(18) 0.0033(18)
C63 0.060(3) 0.032(3) 0.036(3) -0.014(2) -0.009(2) -0.009(2)
C64 0.044(3) 0.029(2) 0.036(3) -0.011(2) -0.002(2) -0.004(2)
C65 0.018(2) 0.029(2) 0.023(2) 0.0007(18) 0.0009(17) -0.0136(19)
C66 0.019(2) 0.029(2) 0.025(2) 0.0016(18) 0.0017(18) -0.0089(19)
C67 0.032(3) 0.040(3) 0.024(2) 0.011(2) -0.0076(19) -0.014(2)
C68 0.032(3) 0.053(3) 0.018(2) -0.004(2) -0.0075(19) -0.015(2)
C69 0.035(3) 0.035(2) 0.017(2) -0.0037(18) -0.0052(18) -0.015(2)
C70 0.041(3) 0.027(2) 0.043(3) 0.000(2) 0.001(2) -0.007(2)
N4 0.0147(18) 0.0187(17) 0.0161(17) -0.0011(13) -0.0037(13) -0.0042(14)
N5 0.0155(18) 0.0153(16) 0.0173(17) -0.0041(13) -0.0007(13) -0.0031(13)
N6 0.0179(19) 0.0264(18) 0.0150(17) -0.0021(14) -0.0043(14) -0.0085(15)
O2 0.0285(16) 0.0212(14) 0.0176(14) -0.0039(11) -0.0053(12) -0.0057(12)
Zn2 0.0201(3) 0.0238(3) 0.0141(2) -0.00383(19) -0.0028(2) -0.0056(2)

loop_
_atom_type_symbol
_atom_type_description
_atom_type_scat_dispersion_real
_atom_type_scat_dispersion_imag
_atom_type_scat_source
C C 0.0033 0.0016 'International Tables Vol C Tables 4.2.6.8 and 6.1.1.4'
H H 0.0000 0.0000 'International Tables Vol C Tables 4.2.6.8 and 6.1.1.4'
N N 0.0061 0.0033 'International Tables Vol C Tables 4.2.6.8 and 6.1.1.4'
O O 0.0106 0.0060 'International Tables Vol C Tables 4.2.6.8 and 6.1.1.4'
Zn Zn 0.2839 1.4301 'International Tables Vol C Tables 4.2.6.8 and 6.1.1.4'

loop_
_geom_angle_atom_site_label_1
_geom_angle_atom_site_label_2
_geom_angle_atom_site_label_3
_geom_angle
_geom_angle_site_symmetry_1
_geom_angle_site_symmetry_3
_geom_angle_publ_flag
C2 C1 C4 117.1(3) . . ?
N1 C1 C2 124.2(3) . . ?
N1 C1 C4 118.7(3) . . ?
C1 C2 H2 115.0 . . ?
C3 C2 C1 130.1(3) . . ?
C3 C2 H2 115.0 . . ?
C2 C3 C5 116.3(4) . . ?
N2 C3 C2 123.9(3) . . ?
N2 C3 C5 119.7(4) . . ?
C1 C4 H4A 109.5 . . ?
C1 C4 H4B 109.5 . . ?
C1 C4 H4C 109.5 . . ?
H4A C4 H4B 109.5 . . ?
H4A C4 H4C 109.5 . . ?
H4B C4 H4C 109.5 . . ?
C3 C5 H5A 109.5 . . ?
C3 C5 H5B 109.5 . . ?
C3 C5 H5C 109.5 . . ?
H5A C5 H5B 109.5 . . ?
H5A C5 H5C 109.5 . . ?
H5B C5 H5C 109.5 . . ?
C7 C6 N1 117.9(3) . . ?
C11 C6 C7 122.0(3) . . ?
C11 C6 N1 120.1(3) . . ?
C6 C7 C12 121.6(3) . . ?
C8 C7 C6 117.2(3) . . ?
C8 C7 C12 121.2(3) . . ?
C7 C8 H8 119.0 . . ?
C9 C8 C7 121.9(4) . . ?
C9 C8 H8 119.0 . . ?
C8 C9 H9 120.3 . . ?
C8 C9 C10 119.4(4) . . ?
C10 C9 H9 120.3 . . ?
C9 C10 H10 119.2 . . ?
C9 C10 C11 121.5(4) . . ?
C11 C10 H10 119.2 . . ?
C6 C11 C15 121.6(3) . . ?
C10 C11 C6 117.8(3) . . ?
C10 C11 C15 120.5(3) . . ?
C7 C12 H12 106.5 . . ?
C13 C12 C7 113.7(3) . . ?
C13 C12 H12 106.5 . . ?
C14 C12 C7 114.4(3) . . ?
C14 C12 H12 106.5 . . ?
C14 C12 C13 108.7(4) . . ?
C12 C13 H13A 109.5 . . ?
C12 C13 H13B 109.5 . . ?
C12 C13 H13C 109.5 . . ?
H13A C13 H13B 109.5 . . ?
H13A C13 H13C 109.5 . . ?
H13B C13 H13C 109.5 . . ?
C12 C14 H14A 109.5 . . ?
C12 C14 H14B 109.5 . . ?
C12 C14 H14C 109.5 . . ?
H14A C14 H14B 109.5 . . ?
H14A C14 H14C 109.5 . . ?
H14B C14 H14C 109.5 . . ?
C11 C15 H15 107.8 . . ?
C11 C15 C16 110.2(3) . . ?
C11 C15 C17 114.0(3) . . ?
C16 C15 H15 107.8 . . ?
C16 C15 C17 109.0(3) . . ?
C17 C15 H15 107.8 . . ?
C15 C16 H16A 109.5 . . ?
C15 C16 H16B 109.5 . . ?
C15 C16 H16C 109.5 . . ?
H16A C16 H16B 109.5 . . ?
H16A C16 H16C 109.5 . . ?
H16B C16 H16C 109.5 . . ?
C15 C17 H17A 109.5 . . ?
C15 C17 H17B 109.5 . . ?
C15 C17 H17C 109.5 . . ?
H17A C17 H17B 109.5 . . ?
H17A C17 H17C 109.5 . . ?
H17B C17 H17C 109.5 . . ?
C19 C18 N2 119.2(3) . . ?
C23 C18 C19 120.3(3) . . ?
C23 C18 N2 120.5(3) . . ?
C18 C19 C24 121.6(3) . . ?
C20 C19 C18 118.3(3) . . ?
C20 C19 C24 120.0(3) . . ?
C19 C20 H20 119.1 . . ?
C21 C20 C19 121.8(3) . . ?
C21 C20 H20 119.1 . . ?
C20 C21 H21 120.1 . . ?
C20 C21 C22 119.7(4) . . ?
C22 C21 H21 120.1 . . ?
C21 C22 H22 119.6 . . ?
C21 C22 C23 120.8(4) . . ?
C23 C22 H22 119.6 . . ?
C18 C23 C27 122.0(3) . . ?
C22 C23 C18 119.0(3) . . ?
C22 C23 C27 119.0(4) . . ?
C19 C24 H24 107.8 . . ?
C19 C24 C25 112.4(3) . . ?
C19 C24 C26 111.1(3) . . ?
C25 C24 H24 107.8 . . ?
C26 C24 H24 107.8 . . ?
C26 C24 C25 109.7(3) . . ?
C24 C25 H25A 109.5 . . ?
C24 C25 H25B 109.5 . . ?
C24 C25 H25C 109.5 . . ?
H25A C25 H25B 109.5 . . ?
H25A C25 H25C 109.5 . . ?
H25B C25 H25C 109.5 . . ?
C24 C26 H26A 109.5 . . ?
C24 C26 H26B 109.5 . . ?
C24 C26 H26C 109.5 . . ?
H26A C26 H26B 109.5 . . ?
H26A C26 H26C 109.5 . . ?
H26B C26 H26C 109.5 . . ?
C23 C27 H27 107.0 . . ?
C23 C27 C28 112.0(4) . . ?
C28 C27 H27 107.0 . . ?
C29 C27 C23 112.0(4) . . ?
C29 C27 H27 107.0 . . ?
C29 C27 C28 111.5(4) . . ?
C27 C28 H28A 109.5 . . ?
C27 C28 H28B 109.5 . . ?
C27 C28 H28C 109.5 . . ?
H28A C28 H28B 109.5 . . ?
H28A C28 H28C 109.5 . . ?
H28B C28 H28C 109.5 . . ?
C27 C29 H29A 109.5 . . ?
C27 C29 H29B 109.5 . . ?
C27 C29 H29C 109.5 . . ?
H29A C29 H29B 109.5 . . ?
H29A C29 H29C 109.5 . . ?
H29B C29 H29C 109.5 . . ?
N3 C30 C31 119.7(4) . . ?
O1 C30 C31 126.5(3) . . ?
O1 C30 N3 113.8(3) . . ?
C30 C31 H31 120.7 . . ?
C32 C31 C30 118.5(4) . . ?
C32 C31 H31 120.7 . . ?
C31 C32 H32 119.7 . . ?
C31 C32 C33 120.6(4) . . ?
C33 C32 H32 119.7 . . ?
C32 C33 H33 120.1 . . ?
C34 C33 C32 119.8(4) . . ?
C34 C33 H33 120.1 . . ?
C33 C34 C35 122.8(4) . . ?
N3 C34 C33 120.5(4) . . ?
N3 C34 C35 116.8(3) . . ?
C34 C35 H35A 109.5 . . ?
C34 C35 H35B 109.5 . . ?
C34 C35 H35C 109.5 . . ?
H35A C35 H35B 109.5 . . ?
H35A C35 H35C 109.5 . . ?
H35B C35 H35C 109.5 . . ?
C1 N1 C6 118.7(3) . . ?
C1 N1 Zn1 120.7(2) . . ?
C6 N1 Zn1 120.5(2) . . ?
C3 N2 C18 118.3(3) . . ?
C3 N2 Zn1 120.7(3) . . ?
C18 N2 Zn1 120.4(2) . . ?
C30 N3 Zn1 88.6(2) . . ?
C34 N3 C30 120.9(3) . . ?
C34 N3 Zn1 150.5(3) . . ?
C30 O1 Zn1 91.7(2) . . ?
N1 Zn1 N3 127.05(11) . . ?
N1 Zn1 O1 118.19(11) . . ?
N2 Zn1 N1 99.27(12) . . ?
N2 Zn1 N3 122.08(12) . . ?
N2 Zn1 O1 124.24(11) . . ?
O1 Zn1 N3 65.89(11) . . ?
C37 C36 C39 116.1(3) . . ?
N4 C36 C37 124.9(3) . . ?
N4 C36 C39 118.9(3) . . ?
C36 C37 H37 115.4 . . ?
C36 C37 C38 129.3(3) . . ?
C38 C37 H37 115.4 . . ?
C37 C38 C40 116.8(3) . . ?
N5 C38 C37 124.2(3) . . ?
N5 C38 C40 119.0(3) . . ?
C36 C39 H39A 109.5 . . ?
C36 C39 H39B 109.5 . . ?
C36 C39 H39C 109.5 . . ?
H39A C39 H39B 109.5 . . ?
H39A C39 H39C 109.5 . . ?
H39B C39 H39C 109.5 . . ?
C38 C40 H40A 109.5 . . ?
C38 C40 H40B 109.5 . . ?
C38 C40 H40C 109.5 . . ?
H40A C40 H40B 109.5 . . ?
H40A C40 H40C 109.5 . . ?
H40B C40 H40C 109.5 . . ?
C42 C41 C46 121.3(3) . . ?
C42 C41 N4 120.2(3) . . ?
C46 C41 N4 118.5(3) . . ?
C41 C42 C47 122.1(3) . . ?
C43 C42 C41 118.4(3) . . ?
C43 C42 C47 119.5(3) . . ?
C42 C43 H43 119.4 . . ?
C44 C43 C42 121.3(4) . . ?
C44 C43 H43 119.4 . . ?
C43 C44 H44 120.3 . . ?
C45 C44 C43 119.3(4) . . ?
C45 C44 H44 120.3 . . ?
C44 C45 H45 118.8 . . ?
C44 C45 C46 122.4(4) . . ?
C46 C45 H45 118.8 . . ?
C41 C46 C50 122.6(3) . . ?
C45 C46 C41 117.2(4) . . ?
C45 C46 C50 120.1(3) . . ?
C42 C47 H47 107.5 . . ?
C42 C47 C48 111.7(3) . . ?
C42 C47 C49 112.9(3) . . ?
C48 C47 H47 107.5 . . ?
C49 C47 H47 107.5 . . ?
C49 C47 C48 109.6(3) . . ?
C47 C48 H48A 109.5 . . ?
C47 C48 H48B 109.5 . . ?
C47 C48 H48C 109.5 . . ?
H48A C48 H48B 109.5 . . ?
H48A C48 H48C 109.5 . . ?
H48B C48 H48C 109.5 . . ?
C47 C49 H49A 109.5 . . ?
C47 C49 H49B 109.5 . . ?
C47 C49 H49C 109.5 . . ?
H49A C49 H49B 109.5 . . ?
H49A C49 H49C 109.5 . . ?
H49B C49 H49C 109.5 . . ?
C46 C50 H50 107.6 . . ?
C46 C50 C51 111.0(3) . . ?
C46 C50 C52 112.6(3) . . ?
C51 C50 H50 107.6 . . ?
C51 C50 C52 110.2(3) . . ?
C52 C50 H50 107.6 . . ?
C50 C51 H51A 109.5 . . ?
C50 C51 H51B 109.5 . . ?
C50 C51 H51C 109.5 . . ?
H51A C51 H51B 109.5 . . ?
H51A C51 H51C 109.5 . . ?
H51B C51 H51C 109.5 . . ?
C50 C52 H52A 109.5 . . ?
C50 C52 H52B 109.5 . . ?
C50 C52 H52C 109.5 . . ?
H52A C52 H52B 109.5 . . ?
H52A C52 H52C 109.5 . . ?
H52B C52 H52C 109.5 . . ?
C54 C53 C58 120.8(3) . . ?
C54 C53 N5 120.6(3) . . ?
C58 C53 N5 118.5(3) . . ?
C53 C54 C59 122.1(3) . . ?
C55 C54 C53 118.7(4) . . ?
C55 C54 C59 119.1(3) . . ?
C54 C55 H55 119.5 . . ?
C54 C55 C56 121.0(4) . . ?
C56 C55 H55 119.5 . . ?
C55 C56 H56 120.0 . . ?
C57 C56 C55 120.1(4) . . ?
C57 C56 H56 120.0 . . ?
C56 C57 H57 119.2 . . ?
C56 C57 C58 121.7(4) . . ?
C58 C57 H57 119.2 . . ?
C53 C58 C62 121.0(3) . . ?
C57 C58 C53 117.7(3) . . ?
C57 C58 C62 121.3(3) . . ?
C54 C59 H59 108.0 . . ?
C54 C59 C60 112.7(3) . . ?
C60 C59 H59 108.0 . . ?
C61 C59 C54 110.4(3) . . ?
C61 C59 H59 108.0 . . ?
C61 C59 C60 109.6(3) . . ?
C59 C60 H60A 109.5 . . ?
C59 C60 H60B 109.5 . . ?
C59 C60 H60C 109.5 . . ?
H60A C60 H60B 109.5 . . ?
H60A C60 H60C 109.5 . . ?
H60B C60 H60C 109.5 . . ?
C59 C61 H61A 109.5 . . ?
C59 C61 H61B 109.5 . . ?
C59 C61 H61C 109.5 . . ?
H61A C61 H61B 109.5 . . ?
H61A C61 H61C 109.5 . . ?
H61B C61 H61C 109.5 . . ?
C58 C62 H62 107.0 . . ?
C58 C62 C63 113.4(3) . . ?
C58 C62 C64 113.5(3) . . ?
C63 C62 H62 107.0 . . ?
C63 C62 C64 108.4(3) . . ?
C64 C62 H62 107.0 . . ?
C62 C63 H63A 109.5 . . ?
C62 C63 H63B 109.5 . . ?
C62 C63 H63C 109.5 . . ?
H63A C63 H63B 109.5 . . ?
H63A C63 H63C 109.5 . . ?
H63B C63 H63C 109.5 . . ?
C62 C64 H64A 109.5 . . ?
C62 C64 H64B 109.5 . . ?
C62 C64 H64C 109.5 . . ?
H64A C64 H64B 109.5 . . ?
H64A C64 H64C 109.5 . . ?
H64B C64 H64C 109.5 . . ?
N6 C65 C69 120.4(3) . . ?
O2 C65 C69 125.4(3) . . ?
O2 C65 N6 114.2(3) . . ?
C67 C66 C70 122.2(4) . . ?
N6 C66 C67 120.3(3) . . ?
N6 C66 C70 117.5(3) . . ?
C66 C67 H67 120.4 . . ?
C66 C67 C68 119.2(4) . . ?
C68 C67 H67 120.4 . . ?
C67 C68 H68 119.4 . . ?
C69 C68 C67 121.1(4) . . ?
C69 C68 H68 119.4 . . ?
C65 C69 H69 120.9 . . ?
C68 C69 C65 118.1(4) . . ?
C68 C69 H69 120.9 . . ?
C66 C70 H70A 109.5 . . ?
C66 C70 H70B 109.5 . . ?
C66 C70 H70C 109.5 . . ?
H70A C70 H70B 109.5 . . ?
H70A C70 H70C 109.5 . . ?
H70B C70 H70C 109.5 . . ?
C36 N4 C41 119.5(3) . . ?
C36 N4 Zn2 120.0(2) . . ?
C41 N4 Zn2 120.0(2) . . ?
C38 N5 C53 119.4(3) . . ?
C38 N5 Zn2 121.0(2) . . ?
C53 N5 Zn2 119.3(2) . . ?
C65 N6 Zn2 88.5(2) . . ?
C66 N6 C65 120.9(3) . . ?
C66 N6 Zn2 150.6(3) . . ?
C65 O2 Zn2 91.6(2) . . ?
N4 Zn2 N5 99.41(12) . . ?
N4 Zn2 N6 124.89(11) . . ?
N4 Zn2 O2 122.14(11) . . ?
N5 Zn2 N6 125.07(11) . . ?
N5 Zn2 O2 119.01(11) . . ?
O2 Zn2 N6 65.73(10) . . ?

loop_
_geom_bond_atom_site_label_1
_geom_bond_atom_site_label_2
_geom_bond_distance
_geom_bond_site_symmetry_2
_geom_bond_publ_flag
C1 C2 1.404(5) . ?
C1 C4 1.516(5) . ?
C1 N1 1.320(4) . ?
C2 H2 0.9300 . ?
C2 C3 1.396(5) . ?
C3 C5 1.516(5) . ?
C3 N2 1.333(4) . ?
C4 H4A 0.9600 . ?
C4 H4B 0.9600 . ?
C4 H4C 0.9600 . ?
C5 H5A 0.9600 . ?
C5 H5B 0.9600 . ?
C5 H5C 0.9600 . ?
C6 C7 1.407(5) . ?
C6 C11 1.396(5) . ?
C6 N1 1.442(4) . ?
C7 C8 1.386(5) . ?
C7 C12 1.523(5) . ?
C8 H8 0.9300 . ?
C8 C9 1.376(5) . ?
C9 H9 0.9300 . ?
C9 C10 1.380(5) . ?
C10 H10 0.9300 . ?
C10 C11 1.385(5) . ?
C11 C15 1.523(5) . ?
C12 H12 0.9800 . ?
C12 C13 1.515(6) . ?
C12 C14 1.510(5) . ?
C13 H13A 0.9600 . ?
C13 H13B 0.9600 . ?
C13 H13C 0.9600 . ?
C14 H14A 0.9600 . ?
C14 H14B 0.9600 . ?
C14 H14C 0.9600 . ?
C15 H15 0.9800 . ?
C15 C16 1.531(5) . ?
C15 C17 1.532(5) . ?
C16 H16A 0.9600 . ?
C16 H16B 0.9600 . ?
C16 H16C 0.9600 . ?
C17 H17A 0.9600 . ?
C17 H17B 0.9600 . ?
C17 H17C 0.9600 . ?
C18 C19 1.412(5) . ?
C18 C23 1.395(5) . ?
C18 N2 1.436(4) . ?
C19 C20 1.382(5) . ?
C19 C24 1.516(5) . ?
C20 H20 0.9300 . ?
C20 C21 1.370(5) . ?
C21 H21 0.9300 . ?
C21 C22 1.377(5) . ?
C22 H22 0.9300 . ?
C22 C23 1.394(5) . ?
C23 C27 1.521(5) . ?
C24 H24 0.9800 . ?
C24 C25 1.542(5) . ?
C24 C26 1.528(5) . ?
C25 H25A 0.9600 . ?
C25 H25B 0.9600 . ?
C25 H25C 0.9600 . ?
C26 H26A 0.9600 . ?
C26 H26B 0.9600 . ?
C26 H26C 0.9600 . ?
C27 H27 0.9800 . ?
C27 C28 1.526(7) . ?
C27 C29 1.520(7) . ?
C28 H28A 0.9600 . ?
C28 H28B 0.9600 . ?
C28 H28C 0.9600 . ?
C29 H29A 0.9600 . ?
C29 H29B 0.9600 . ?
C29 H29C 0.9600 . ?
C30 C31 1.413(5) . ?
C30 N3 1.365(4) . ?
C30 O1 1.296(4) . ?
C31 H31 0.9300 . ?
C31 C32 1.358(5) . ?
C32 H32 0.9300 . ?
C32 C33 1.391(5) . ?
C33 H33 0.9300 . ?
C33 C34 1.363(5) . ?
C34 C35 1.501(5) . ?
C34 N3 1.348(4) . ?
C35 H35A 0.9600 . ?
C35 H35B 0.9600 . ?
C35 H35C 0.9600 . ?
N1 Zn1 1.950(3) . ?
N2 Zn1 1.944(3) . ?
N3 Zn1 2.062(3) . ?
O1 Zn1 2.037(2) . ?
C36 C37 1.392(5) . ?
C36 C39 1.515(5) . ?
C36 N4 1.335(4) . ?
C37 H37 0.9300 . ?
C37 C38 1.408(5) . ?
C38 C40 1.517(4) . ?
C38 N5 1.317(4) . ?
C39 H39A 0.9600 . ?
C39 H39B 0.9600 . ?
C39 H39C 0.9600 . ?
C40 H40A 0.9600 . ?
C40 H40B 0.9600 . ?
C40 H40C 0.9600 . ?
C41 C42 1.392(5) . ?
C41 C46 1.416(5) . ?
C41 N4 1.439(4) . ?
C42 C43 1.391(5) . ?
C42 C47 1.516(5) . ?
C43 H43 0.9300 . ?
C43 C44 1.376(5) . ?
C44 H44 0.9300 . ?
C44 C45 1.373(5) . ?
C45 H45 0.9300 . ?
C45 C46 1.383(5) . ?
C46 C50 1.518(5) . ?
C47 H47 0.9800 . ?
C47 C48 1.520(5) . ?
C47 C49 1.519(5) . ?
C48 H48A 0.9600 . ?
C48 H48B 0.9600 . ?
C48 H48C 0.9600 . ?
C49 H49A 0.9600 . ?
C49 H49B 0.9600 . ?
C49 H49C 0.9600 . ?
C50 H50 0.9800 . ?
C50 C51 1.527(5) . ?
C50 C52 1.530(5) . ?
C51 H51A 0.9600 . ?
C51 H51B 0.9600 . ?
C51 H51C 0.9600 . ?
C52 H52A 0.9600 . ?
C52 H52B 0.9600 . ?
C52 H52C 0.9600 . ?
C53 C54 1.408(5) . ?
C53 C58 1.413(5) . ?
C53 N5 1.434(4) . ?
C54 C55 1.377(5) . ?
C54 C59 1.524(5) . ?
C55 H55 0.9300 . ?
C55 C56 1.381(5) . ?
C56 H56 0.9300 . ?
C56 C57 1.373(5) . ?
C57 H57 0.9300 . ?
C57 C58 1.385(5) . ?
C58 C62 1.517(5) . ?
C59 H59 0.9800 . ?
C59 C60 1.534(5) . ?
C59 C61 1.516(5) . ?
C60 H60A 0.9600 . ?
C60 H60B 0.9600 . ?
C60 H60C 0.9600 . ?
C61 H61A 0.9600 . ?
C61 H61B 0.9600 . ?
C61 H61C 0.9600 . ?
C62 H62 0.9800 . ?
C62 C63 1.526(5) . ?
C62 C64 1.527(5) . ?
C63 H63A 0.9600 . ?
C63 H63B 0.9600 . ?
C63 H63C 0.9600 . ?
C64 H64A 0.9600 . ?
C64 H64B 0.9600 . ?
C64 H64C 0.9600 . ?
C65 C69 1.404(5) . ?
C65 N6 1.357(4) . ?
C65 O2 1.301(4) . ?
C66 C67 1.369(5) . ?
C66 C70 1.497(5) . ?
C66 N6 1.356(4) . ?
C67 H67 0.9300 . ?
C67 C68 1.393(5) . ?
C68 H68 0.9300 . ?
C68 C69 1.361(5) . ?
C69 H69 0.9300 . ?
C70 H70A 0.9600 . ?
C70 H70B 0.9600 . ?
C70 H70C 0.9600 . ?
N4 Zn2 1.942(3) . ?
N5 Zn2 1.943(3) . ?
N6 Zn2 2.074(3) . ?
O2 Zn2 2.038(2) . ?

loop_
_geom_torsion_atom_site_label_1
_geom_torsion_atom_site_label_2
_geom_torsion_atom_site_label_3
_geom_torsion_atom_site_label_4
_geom_torsion
_geom_torsion_site_symmetry_1
_geom_torsion_site_symmetry_2
_geom_torsion_site_symmetry_3
_geom_torsion_site_symmetry_4
_geom_torsion_publ_flag
C1 C2 C3 C5 -168.7(3) . . . . ?
C1 C2 C3 N2 7.9(6) . . . . ?
C2 C1 N1 C6 173.3(3) . . . . ?
C2 C1 N1 Zn1 -2.5(5) . . . . ?
C2 C3 N2 C18 -168.6(3) . . . . ?
C2 C3 N2 Zn1 2.5(5) . . . . ?
C4 C1 C2 C3 169.9(4) . . . . ?
C4 C1 N1 C6 -4.5(5) . . . . ?
C4 C1 N1 Zn1 179.7(2) . . . . ?
C5 C3 N2 C18 7.9(5) . . . . ?
C5 C3 N2 Zn1 179.0(3) . . . . ?
C6 C7 C8 C9 1.9(5) . . . . ?
C6 C7 C12 C13 82.6(5) . . . . ?
C6 C7 C12 C14 -151.7(4) . . . . ?
C6 C11 C15 C16 106.0(4) . . . . ?
C6 C11 C15 C17 -131.1(4) . . . . ?
C7 C6 C11 C10 2.6(5) . . . . ?
C7 C6 C11 C15 -175.8(3) . . . . ?
C7 C6 N1 C1 -94.2(4) . . . . ?
C7 C6 N1 Zn1 81.6(4) . . . . ?
C7 C8 C9 C10 0.8(6) . . . . ?
C8 C7 C12 C13 -98.9(4) . . . . ?
C8 C7 C12 C14 26.8(5) . . . . ?
C8 C9 C10 C11 -2.0(6) . . . . ?
C9 C10 C11 C6 0.3(5) . . . . ?
C9 C10 C11 C15 178.7(3) . . . . ?
C10 C11 C15 C16 -72.3(4) . . . . ?
C10 C11 C15 C17 50.5(5) . . . . ?
C11 C6 C7 C8 -3.7(5) . . . . ?
C11 C6 C7 C12 174.9(3) . . . . ?
C11 C6 N1 C1 87.3(4) . . . . ?
C11 C6 N1 Zn1 -96.9(3) . . . . ?
C12 C7 C8 C9 -176.7(3) . . . . ?
C18 C19 C20 C21 0.8(5) . . . . ?
C18 C19 C24 C25 -132.6(3) . . . . ?
C18 C19 C24 C26 104.1(4) . . . . ?
C18 C23 C27 C28 97.3(5) . . . . ?
C18 C23 C27 C29 -136.6(4) . . . . ?
C19 C18 C23 C22 -2.4(5) . . . . ?
C19 C18 C23 C27 177.7(4) . . . . ?
C19 C18 N2 C3 80.0(4) . . . . ?
C19 C18 N2 Zn1 -91.1(3) . . . . ?
C19 C20 C21 C22 -2.5(5) . . . . ?
C20 C19 C24 C25 51.3(4) . . . . ?
C20 C19 C24 C26 -72.0(4) . . . . ?
C20 C21 C22 C23 1.7(5) . . . . ?
C21 C22 C23 C18 0.7(5) . . . . ?
C21 C22 C23 C27 -179.4(4) . . . . ?
C22 C23 C27 C28 -82.5(5) . . . . ?
C22 C23 C27 C29 43.6(5) . . . . ?
C23 C18 C19 C20 1.7(5) . . . . ?
C23 C18 C19 C24 -174.5(3) . . . . ?
C23 C18 N2 C3 -102.5(4) . . . . ?
C23 C18 N2 Zn1 86.4(4) . . . . ?
C24 C19 C20 C21 177.1(3) . . . . ?
C30 C31 C32 C33 -0.2(6) . . . . ?
C31 C30 N3 C34 -1.1(5) . . . . ?
C31 C30 N3 Zn1 179.3(3) . . . . ?
C31 C30 O1 Zn1 -179.3(3) . . . . ?
C31 C32 C33 C34 -1.1(6) . . . . ?
C32 C33 C34 C35 -178.1(4) . . . . ?
C32 C33 C34 N3 1.3(6) . . . . ?
C33 C34 N3 C30 -0.2(5) . . . . ?
C33 C34 N3 Zn1 179.0(3) . . . . ?
C35 C34 N3 C30 179.2(3) . . . . ?
C35 C34 N3 Zn1 -1.6(7) . . . . ?
N1 C1 C2 C3 -7.9(6) . . . . ?
N1 C6 C7 C8 177.9(3) . . . . ?
N1 C6 C7 C12 -3.5(5) . . . . ?
N1 C6 C11 C10 -179.0(3) . . . . ?
N1 C6 C11 C15 2.6(5) . . . . ?
N2 C18 C19 C20 179.2(3) . . . . ?
N2 C18 C19 C24 3.0(5) . . . . ?
N2 C18 C23 C22 -179.9(3) . . . . ?
N2 C18 C23 C27 0.2(5) . . . . ?
N3 C30 C31 C32 1.3(5) . . . . ?
N3 C30 O1 Zn1 0.9(3) . . . . ?
O1 C30 C31 C32 -178.5(3) . . . . ?
O1 C30 N3 C34 178.7(3) . . . . ?
O1 C30 N3 Zn1 -0.9(3) . . . . ?
C36 C37 C38 C40 -171.0(3) . . . . ?
C36 C37 C38 N5 8.3(6) . . . . ?
C37 C36 N4 C41 168.6(3) . . . . ?
C37 C36 N4 Zn2 -3.2(5) . . . . ?
C37 C38 N5 C53 -172.2(3) . . . . ?
C37 C38 N5 Zn2 2.0(4) . . . . ?
C39 C36 C37 C38 169.5(3) . . . . ?
C39 C36 N4 C41 -8.4(5) . . . . ?
C39 C36 N4 Zn2 179.8(2) . . . . ?
C40 C38 N5 C53 7.1(4) . . . . ?
C40 C38 N5 Zn2 -178.7(2) . . . . ?
C41 C42 C43 C44 0.7(5) . . . . ?
C41 C42 C47 C48 -102.5(4) . . . . ?
C41 C42 C47 C49 133.5(4) . . . . ?
C41 C46 C50 C51 -104.2(4) . . . . ?
C41 C46 C50 C52 131.8(4) . . . . ?
C42 C41 C46 C45 -0.3(5) . . . . ?
C42 C41 C46 C50 176.4(3) . . . . ?
C42 C41 N4 C36 104.2(4) . . . . ?
C42 C41 N4 Zn2 -84.1(3) . . . . ?
C42 C43 C44 C45 -0.4(5) . . . . ?
C43 C42 C47 C48 77.2(4) . . . . ?
C43 C42 C47 C49 -46.8(5) . . . . ?
C43 C44 C45 C46 -0.4(6) . . . . ?
C44 C45 C46 C41 0.7(5) . . . . ?
C44 C45 C46 C50 -176.1(3) . . . . ?
C45 C46 C50 C51 72.5(4) . . . . ?
C45 C46 C50 C52 -51.5(5) . . . . ?
C46 C41 C42 C43 -0.3(5) . . . . ?
C46 C41 C42 C47 179.3(3) . . . . ?
C46 C41 N4 C36 -78.9(4) . . . . ?
C46 C41 N4 Zn2 92.9(3) . . . . ?
C47 C42 C43 C44 -179.0(3) . . . . ?
C53 C54 C55 C56 -0.6(6) . . . . ?
C53 C54 C59 C60 128.1(4) . . . . ?
C53 C54 C59 C61 -108.9(4) . . . . ?
C53 C58 C62 C63 155.3(3) . . . . ?
C53 C58 C62 C64 -80.3(4) . . . . ?
C54 C53 C58 C57 2.2(5) . . . . ?
C54 C53 C58 C62 -177.4(3) . . . . ?
C54 C53 N5 C38 -87.9(4) . . . . ?
C54 C53 N5 Zn2 97.7(3) . . . . ?
C54 C55 C56 C57 1.2(6) . . . . ?
C55 C54 C59 C60 -55.5(5) . . . . ?
C55 C54 C59 C61 67.5(5) . . . . ?
C55 C56 C57 C58 0.0(6) . . . . ?
C56 C57 C58 C53 -1.7(6) . . . . ?
C56 C57 C58 C62 177.9(3) . . . . ?
C57 C58 C62 C63 -24.3(5) . . . . ?
C57 C58 C62 C64 100.1(4) . . . . ?
C58 C53 C54 C55 -1.2(5) . . . . ?
C58 C53 C54 C59 175.3(3) . . . . ?
C58 C53 N5 C38 95.6(4) . . . . ?
C58 C53 N5 Zn2 -78.7(3) . . . . ?
C59 C54 C55 C56 -177.1(4) . . . . ?
C66 C67 C68 C69 -0.3(6) . . . . ?
C67 C66 N6 C65 -0.3(5) . . . . ?
C67 C66 N6 Zn2 179.5(4) . . . . ?
C67 C68 C69 C65 0.3(6) . . . . ?
C69 C65 N6 C66 0.3(5) . . . . ?
C69 C65 N6 Zn2 -179.6(3) . . . . ?
C69 C65 O2 Zn2 179.6(3) . . . . ?
C70 C66 C67 C68 -179.6(4) . . . . ?
C70 C66 N6 C65 179.6(3) . . . . ?
C70 C66 N6 Zn2 -0.6(7) . . . . ?
N4 C36 C37 C38 -7.6(6) . . . . ?
N4 C41 C42 C43 176.5(3) . . . . ?
N4 C41 C42 C47 -3.8(5) . . . . ?
N4 C41 C46 C45 -177.2(3) . . . . ?
N4 C41 C46 C50 -0.5(5) . . . . ?
N5 C53 C54 C55 -177.5(3) . . . . ?
N5 C53 C54 C59 -1.1(5) . . . . ?
N5 C53 C58 C57 178.7(3) . . . . ?
N5 C53 C58 C62 -0.9(5) . . . . ?
N6 C65 C69 C68 -0.3(5) . . . . ?
N6 C65 O2 Zn2 -0.1(3) . . . . ?
N6 C66 C67 C68 0.3(6) . . . . ?
O2 C65 C69 C68 -179.9(3) . . . . ?
O2 C65 N6 C66 180.0(3) . . . . ?
O2 C65 N6 Zn2 0.1(3) . . . . ?

loop_
_twin_individual_id
_twin_individual_mass_fraction_refined
_oxdiff_twin_reflns_isolated
_oxdiff_twin_reflns_overlapped
_twin_individual_twin_lattice_type
_twin_individual_twin_matrix_11
_twin_individual_twin_matrix_12
_twin_individual_twin_matrix_13
_twin_individual_twin_matrix_21
_twin_individual_twin_matrix_22
_twin_individual_twin_matrix_23
_twin_individual_twin_matrix_31
_twin_individual_twin_matrix_32
_twin_individual_twin_matrix_33
1 0.8736 19416 64841 ref 1.0000 0.0000 0.0000 0.0000 1.0000 0.0000 0.0000 0.0000 1.0000
2 0.1264 19319 64841 nmt 1.0008 -0.4949 -0.0722 0.0035 -1.0005 -0.0008 -0.0100 0.0040 -0.9992
